data_7158668
loop_
_publ_author_name
'Hu, Jinhua'
'Zhang, Wenge'
'Tan, Haibo'
'Li, Saini'
'Gao, Xiaoxia'
'Liu, Zhaoming'
'Wang, Yanlin'
'Liu, Hong-Xin'
'Zhang, Weimin'

_publ_section_title
;
 Neocucurbins A-G, novel macrocyclic diterpenes and their derivatives from
 Neocucurbitaria unguis-hominis FS685
;
_journal_name_full 'Organic &amp; Biomolecular Chemistry'
_journal_paper_doi 10.1039/D2OB00585A
_journal_year 2022
_chemical_absolute_configuration ad
_chemical_formula_moiety 'C20 H30 O5'
_chemical_formula_sum 'C20 H30 O5'
_chemical_formula_weight 350.44
_space_group_crystal_system monoclinic
_space_group_IT_number 4
_space_group_name_Hall 'P 2yb'
_space_group_name_H-M_alt 'P 1 21 1'
_atom_sites_solution_hydrogens geom
_atom_sites_solution_primary dual
_audit_creation_date 2021-08-16
_audit_creation_method
;
Olex2 1.3
(compiled 2020.11.12 svn.r5f609507 for OlexSys, GUI svn.r6272)
;
_audit_update_record
;
2021-10-17 deposited with the CCDC.	2022-05-03 downloaded from the CCDC.
;
_cell_angle_alpha 90
_cell_angle_beta 92.675(3)
_cell_angle_gamma 90
_cell_formula_units_Z 4
_cell_length_a 13.9823(4)
_cell_length_b 7.7311(2)
_cell_length_c 17.3343(5)
_cell_measurement_reflns_used 6378
_cell_measurement_temperature 100.00(10)
_cell_measurement_theta_max 73.5950
_cell_measurement_theta_min 4.1220
_cell_volume 1871.77(9)
_computing_cell_refinement 'CrysAlisPro 1.171.39.7e (Rigaku OD, 2015)'
_computing_data_collection 'CrysAlisPro 1.171.39.7e (Rigaku OD, 2015)'
_computing_data_reduction 'CrysAlisPro 1.171.39.7e (Rigaku OD, 2015)'
_computing_molecular_graphics 'Olex2 1.3 (Dolomanov et al., 2009)'
_computing_publication_material 'Olex2 1.3 (Dolomanov et al., 2009)'
_computing_structure_refinement 'SHELXL 2018/3 (Sheldrick, 2015)'
_computing_structure_solution 'SHELXT 2018/2 (Sheldrick, 2018)'
_diffrn_ambient_environment N~2~
_diffrn_ambient_temperature 100.00(10)
_diffrn_detector 'Pilatus3R 200K-A'
_diffrn_measured_fraction_theta_full 0.999
_diffrn_measured_fraction_theta_max 0.984
_diffrn_measurement_details
;
List of Runs (angles in degrees, time in seconds):

  # Type    Start    End  Width  t~exp~   \w     \q     \k     \f   Frames
#--------------------------------------------------------------------------
  1  \w    -32.00  20.00   0.25    0.40    --    0.00 -82.00 -60.00  208
  2  \w    -32.00  29.00   0.25    0.40    --    0.00 -82.00-120.00  244
  3  \w     -8.00  21.00   0.25    0.40    --    0.00 -77.00 120.00  116
  4  \w    -32.00  26.00   0.25    0.40    --    0.00 -82.00   0.00  232
  5  \w      5.00  89.00   0.25    0.40    --    0.00  57.00   0.00  336
  6  \w     18.00 114.00   0.25    4.10    --   97.10 -45.00   0.00  384
  7  \w     74.00 101.00   0.25    4.10    --   97.10  61.00   0.00  108
  8  \w    156.00 184.00   0.25    4.10    --   97.10  30.00-180.00  112
  9  \w    115.00 149.00   0.25    4.10    --   97.10  15.00 120.00  136
 10  \w     82.00 137.00   0.25    4.10    --   97.10  30.00-150.00  220
 11  \w     10.00 114.00   0.25    4.10    --   97.10 -30.00 120.00  416
 12  \w     75.00 180.00   0.25    4.10    --   97.10  61.00  30.00  420
 13  \w     87.00 182.00   0.25    4.10    --   97.10  30.00 -90.00  380
 14  \w     91.00 132.00   0.25    4.10    --   97.10  82.00 120.00  164
 15  \w     81.00 141.00   0.25    4.10    --   97.10  45.00   0.00  240
 16  \w    134.00 182.00   0.25    4.10    --   97.10  82.00 120.00  192
 17  \w     38.00 113.00   0.25    4.10    --   97.10 -45.00 120.00  300
 18  \w     90.00 181.00   0.25    4.10    --   97.10  30.00-120.00  364
 19  \w    109.00 175.00   0.25    4.10    --   97.10  30.00  60.00  264
 20  \w     96.00 151.00   0.25    4.10    --   97.10  30.00-180.00  220
 21  \w     80.00 136.00   0.25    4.10    --   97.10  45.00  30.00  224
 22  \w     81.00 108.00   0.25    4.10    --   97.10  30.00   0.00  108
 23  \w      8.00  43.00   0.25    4.10    --   97.10   0.00  90.00  140
;
_diffrn_measurement_device 'four-circle diffractometer'
_diffrn_measurement_device_type 'XtaLAB Pro: Kappa single'
_diffrn_measurement_method '\w scans'
_diffrn_orient_matrix_type 'CrysAlisPro convention (1999,Acta A55,543-557)'
_diffrn_orient_matrix_UB_11 -0.0684978000
_diffrn_orient_matrix_UB_12 0.1235029000
_diffrn_orient_matrix_UB_13 0.0399199000
_diffrn_orient_matrix_UB_21 0.0828639000
_diffrn_orient_matrix_UB_22 0.0596604000
_diffrn_orient_matrix_UB_23 0.0553528000
_diffrn_orient_matrix_UB_31 0.0242330000
_diffrn_orient_matrix_UB_32 0.1446115000
_diffrn_orient_matrix_UB_33 -0.0571732000
_diffrn_radiation_monochromator graphite
_diffrn_radiation_probe x-ray
_diffrn_radiation_type 'Cu K\a'
_diffrn_radiation_wavelength 1.54184
_diffrn_reflns_av_R_equivalents 0.0861
_diffrn_reflns_av_unetI/netI 0.0832
_diffrn_reflns_Laue_measured_fraction_full 0.999
_diffrn_reflns_Laue_measured_fraction_max 0.984
_diffrn_reflns_limit_h_max 17
_diffrn_reflns_limit_h_min -17
_diffrn_reflns_limit_k_max 9
_diffrn_reflns_limit_k_min -9
_diffrn_reflns_limit_l_max 20
_diffrn_reflns_limit_l_min -21
_diffrn_reflns_number 19209
_diffrn_reflns_point_group_measured_fraction_full 0.998
_diffrn_reflns_point_group_measured_fraction_max 0.967
_diffrn_reflns_theta_full 67.684
_diffrn_reflns_theta_max 74.953
_diffrn_reflns_theta_min 3.164
_diffrn_source 'fine-focus sealed X-ray tube'
_diffrn_source_type 'MicroMax 007 (Cu) X-ray Source'
_exptl_absorpt_coefficient_mu 0.713
_exptl_absorpt_correction_T_max 1.00000
_exptl_absorpt_correction_T_min 0.73117
_exptl_absorpt_correction_type multi-scan
_exptl_absorpt_process_details
;
CrysAlisPro 1.171.39.7e (Rigaku Oxford Diffraction, 2015)
Empirical absorption correction using spherical harmonics,
 implemented in SCALE3 ABSPACK scaling algorithm.
;
_exptl_crystal_colour 'clear light colourless'
_exptl_crystal_colour_lustre clear
_exptl_crystal_colour_modifier light
_exptl_crystal_colour_primary colourless
_exptl_crystal_density_diffrn 1.244
_exptl_crystal_description needle
_exptl_crystal_F_000 760
_exptl_crystal_size_max 0.3
_exptl_crystal_size_mid 0.02
_exptl_crystal_size_min 0.02
_refine_diff_density_max 0.515
_refine_diff_density_min -0.443
_refine_diff_density_rms 0.102
_refine_ls_abs_structure_details
;
 Flack x determined using 2459 quotients [(I+)-(I-)]/[(I+)+(I-)]
 (Parsons, Flack and Wagner, Acta Cryst. B69 (2013) 249-259).
;
_refine_ls_abs_structure_Flack -0.1(2)
_refine_ls_extinction_method none
_refine_ls_goodness_of_fit_ref 1.041
_refine_ls_hydrogen_treatment constr
_refine_ls_matrix_type full
_refine_ls_number_parameters 463
_refine_ls_number_reflns 7440
_refine_ls_number_restraints 1
_refine_ls_restrained_S_all 1.041
_refine_ls_R_factor_all 0.0894
_refine_ls_R_factor_gt 0.0811
_refine_ls_shift/su_max 0.000
_refine_ls_shift/su_mean 0.000
_refine_ls_structure_factor_coef Fsqd
_refine_ls_weighting_details 'w=1/[\s^2^(Fo^2^)+(0.1482P)^2^+0.2491P] where P=(Fo^2^+2Fc^2^)/3'
_refine_ls_weighting_scheme calc
_refine_ls_wR_factor_gt 0.2020
_refine_ls_wR_factor_ref 0.2126
_reflns_Friedel_coverage 0.824
_reflns_Friedel_fraction_full 0.996
_reflns_Friedel_fraction_max 0.947
_reflns_number_gt 6448
_reflns_number_total 7440
_reflns_threshold_expression 'I > 2\s(I)'
_cod_data_source_file d2ob00585a2.cif
_cod_data_source_block hujinhua_53p-3-34_collect
_cod_database_code 7158668
_shelx_shelxl_version_number 2018/3
_chemical_oxdiff_formula 'C76 H126 N6 O18 '
_shelx_space_group_comment
;
The symmetry employed for this shelxl refinement is uniquely defined
by the following loop, which should always be used as a source of
symmetry information in preference to the above space-group names.
They are only intended as comments.
;
_shelx_estimated_absorpt_t_max 0.986
_shelx_estimated_absorpt_t_min 0.814
_reflns_odcompleteness_completeness 99.94
_reflns_odcompleteness_iscentric 1
_reflns_odcompleteness_theta 66.97
_olex2_refinement_description
;
1. Fixed Uiso
 At 1.2 times of:
  All C(H) groups, All C(H,H) groups
 At 1.5 times of:
  All C(H,H,H) groups, All O(H) groups
2.a Ternary CH refined with riding coordinates:
 C14A(H14A), C12(H12), C14(H14), C12A(H12A), C20A(H20A), C20(H20)
2.b Secondary CH2 refined with riding coordinates:
 C13A(H13A,H13B), C3A(H3AA,H3AB), C6A(H6AA,H6AB), C10(H10C,H10D), C13(H13C,
 H13D), C6(H6A,H6B), C10A(H10A,H10B), C9(H9A,H9B), C5(H5B,H5C), C3(H3A,H3B),
 C9A(H9AA,H9AB), C5A(H5AA,H5AB)
2.c Aromatic/amide H refined with riding coordinates:
 C7(H7), C7A(H7A)
2.d Idealised Me refined as rotating group:
 C17A(H17A,H17B,H17C), C17(H17D,H17E,H17F), C19A(H19A,H19B,H19C), C19(H19D,
 H19E,H19F), C16A(H16A,H16B,H16C), C18(H18D,H18E,H18F), C18A(H18A,H18B,H18C),
 C16(H16D,H16E,H16F)
2.e Idealised tetrahedral OH refined as rotating group:
 O4A(H4A), O4(H4), O5(H5), O5A(H5A)
;
_olex2_submission_special_instructions 'No special instructions were received'
_oxdiff_exptl_absorpt_empirical_details
;
Empirical correction (ABSPACK) includes:
- Absorption correction using spherical harmonics
- Frame scaling
- Detector area scaling
;
_oxdiff_exptl_absorpt_empirical_full_max 2.174
_oxdiff_exptl_absorpt_empirical_full_min 0.487

loop_
_space_group_symop_operation_xyz
'x, y, z'
'-x, y+1/2, -z'

loop_
_atom_site_label
_atom_site_type_symbol
_atom_site_fract_x
_atom_site_fract_y
_atom_site_fract_z
_atom_site_U_iso_or_equiv
_atom_site_adp_type
_atom_site_occupancy
_atom_site_site_symmetry_order
_atom_site_calc_flag
_atom_site_refinement_flags_posn
_atom_site_refinement_flags_adp
_atom_site_refinement_flags_occupancy
_atom_site_disorder_assembly
_atom_site_disorder_group
O3A O 0.6089(2) 0.6895(4) 0.36602(17) 0.0325(7) Uani 1 1 d . . . . .
O3 O 0.8624(2) 0.2927(4) -0.12794(17) 0.0328(7) Uani 1 1 d . . . . .
O1 O 0.9755(3) 0.3051(5) 0.0973(2) 0.0461(9) Uani 1 1 d . . . . .
O4A O 0.4077(3) 0.6189(6) 0.3534(2) 0.0456(9) Uani 1 1 d . . . . .
H4A H 0.416775 0.671548 0.394151 0.068 Uiso 1 1 calc R U . . .
O2A O 0.4548(3) 0.7100(6) 0.5083(2) 0.0477(9) Uani 1 1 d . . . . .
O1A O 0.5707(3) 0.6783(5) 0.60110(19) 0.0447(8) Uani 1 1 d . . . . .
O2 O 1.0591(3) 0.2603(6) -0.0082(2) 0.0529(11) Uani 1 1 d . . . . .
O4 O 1.0583(3) 0.3672(6) -0.1636(2) 0.0471(9) Uani 1 1 d . . . . .
H4 H 1.049073 0.339470 -0.118904 0.071 Uiso 1 1 calc R U . . .
O5 O 0.8704(3) 0.1914(6) 0.1845(2) 0.0493(9) Uani 1 1 d . . . . .
H5 H 0.887953 0.092112 0.176297 0.074 Uiso 1 1 calc R U . . .
O5A O 0.6922(3) 0.8261(6) 0.6690(2) 0.0510(10) Uani 1 1 d . . . . .
H5A H 0.658247 0.912084 0.663179 0.077 Uiso 1 1 calc R U . . .
C8A C 0.8080(4) 0.4496(6) 0.4045(3) 0.0353(10) Uani 1 1 d . . . . .
C1A C 0.6163(3) 0.7984(6) 0.4870(2) 0.0314(9) Uani 1 1 d . . . . .
C13A C 0.6997(3) 0.9598(6) 0.3910(3) 0.0355(10) Uani 1 1 d . . . . .
H13A H 0.696737 1.066701 0.420077 0.043 Uiso 1 1 calc R U . . .
H13B H 0.700899 0.989119 0.336676 0.043 Uiso 1 1 calc R U . . .
C2A C 0.5380(4) 0.7293(7) 0.5282(3) 0.0388(10) Uani 1 1 d . . . . .
C11A C 0.7973(4) 0.8155(7) 0.5038(3) 0.0379(10) Uani 1 1 d . . . . .
C14A C 0.6109(3) 0.8524(6) 0.4046(2) 0.0316(9) Uani 1 1 d . . . . .
H14A H 0.552328 0.918563 0.392299 0.038 Uiso 1 1 calc R U . . .
C7 C 0.7614(4) 0.5711(6) -0.1055(3) 0.0349(10) Uani 1 1 d . . . . .
H7 H 0.817296 0.590350 -0.075532 0.042 Uiso 1 1 calc R U . . .
C4A C 0.5631(3) 0.6610(6) 0.2911(3) 0.0341(10) Uani 1 1 d . . . . .
C2 C 0.9846(3) 0.2503(7) 0.0226(3) 0.0383(11) Uani 1 1 d . . . . .
C15A C 0.6978(4) 0.7791(7) 0.5294(2) 0.0352(10) Uani 1 1 d . . . . .
C7A C 0.7194(3) 0.4152(6) 0.3771(3) 0.0343(9) Uani 1 1 d . . . . .
H7A H 0.674182 0.394987 0.413747 0.041 Uiso 1 1 calc R U . . .
C11 C 0.7202(3) 0.1823(7) 0.0328(3) 0.0363(10) Uani 1 1 d . . . . .
C8 C 0.6833(3) 0.5428(6) -0.0674(3) 0.0347(10) Uani 1 1 d . . . . .
C15 C 0.8261(3) 0.2165(6) 0.0447(3) 0.0352(10) Uani 1 1 d . . . . .
C3A C 0.4560(4) 0.7045(8) 0.2941(3) 0.0416(11) Uani 1 1 d . . . . .
H3AA H 0.449469 0.828386 0.301094 0.050 Uiso 1 1 calc R U . . .
H3AB H 0.424721 0.674990 0.244728 0.050 Uiso 1 1 calc R U . . .
C1 C 0.8913(3) 0.1880(6) -0.0068(3) 0.0345(10) Uani 1 1 d . . . . .
C12 C 0.6973(3) 0.1316(7) -0.0531(3) 0.0345(10) Uani 1 1 d . . . . .
H12 H 0.690185 0.239897 -0.082177 0.041 Uiso 1 1 calc R U . . .
C6A C 0.6840(4) 0.4052(7) 0.2938(3) 0.0384(10) Uani 1 1 d . . . . .
H6AA H 0.689360 0.286593 0.276165 0.046 Uiso 1 1 calc R U . . .
H6AB H 0.724900 0.475998 0.262932 0.046 Uiso 1 1 calc R U . . .
C14 C 0.8706(3) 0.1300(6) -0.0880(3) 0.0348(10) Uani 1 1 d . . . . .
H14 H 0.923139 0.060144 -0.106878 0.042 Uiso 1 1 calc R U . . .
C4 C 0.8874(4) 0.3182(7) -0.2058(3) 0.0396(11) Uani 1 1 d . . . . .
C17A C 0.8934(4) 0.4658(7) 0.3550(3) 0.0449(12) Uani 1 1 d . . . . .
H17A H 0.937942 0.374433 0.367485 0.067 Uiso 1 1 calc R U . . .
H17B H 0.923895 0.575538 0.364497 0.067 Uiso 1 1 calc R U . . .
H17C H 0.872707 0.457888 0.301541 0.067 Uiso 1 1 calc R U . . .
C10 C 0.6636(4) 0.3481(7) 0.0542(3) 0.0410(11) Uani 1 1 d . . . . .
H10C H 0.596656 0.327067 0.040233 0.049 Uiso 1 1 calc R U . . .
H10D H 0.668856 0.359633 0.109928 0.049 Uiso 1 1 calc R U . . .
C13 C 0.7771(3) 0.0286(6) -0.0898(3) 0.0362(10) Uani 1 1 d . . . . .
H13C H 0.786969 -0.079486 -0.062207 0.043 Uiso 1 1 calc R U . . .
H13D H 0.757858 0.001488 -0.142940 0.043 Uiso 1 1 calc R U . . .
C12A C 0.7914(3) 0.8631(6) 0.4153(3) 0.0341(10) Uani 1 1 d . . . . .
H12A H 0.790459 0.753812 0.386629 0.041 Uiso 1 1 calc R U . . .
C20A C 0.6737(4) 0.7134(7) 0.6087(3) 0.0418(11) Uani 1 1 d . . . . .
H20A H 0.708001 0.604737 0.619207 0.050 Uiso 1 1 calc R U . . .
C20 C 0.8769(4) 0.2888(7) 0.1180(3) 0.0418(11) Uani 1 1 d . . . . .
H20 H 0.851653 0.404655 0.127640 0.050 Uiso 1 1 calc R U . . .
C6 C 0.7706(4) 0.5760(7) -0.1918(3) 0.0431(12) Uani 1 1 d . . . . .
H6A H 0.760360 0.693711 -0.209694 0.052 Uiso 1 1 calc R U . . .
H6B H 0.720659 0.504555 -0.216023 0.052 Uiso 1 1 calc R U . . .
C17 C 0.5845(4) 0.5270(8) -0.1046(3) 0.0435(11) Uani 1 1 d . . . . .
H17D H 0.546474 0.623929 -0.089959 0.065 Uiso 1 1 calc R U . . .
H17E H 0.555475 0.421847 -0.087843 0.065 Uiso 1 1 calc R U . . .
H17F H 0.588544 0.525157 -0.159714 0.065 Uiso 1 1 calc R U . . .
C10A C 0.8628(4) 0.6557(7) 0.5176(3) 0.0429(11) Uani 1 1 d . . . . .
H10A H 0.922298 0.678384 0.492833 0.052 Uiso 1 1 calc R U . . .
H10B H 0.878156 0.648474 0.572702 0.052 Uiso 1 1 calc R U . . .
C9 C 0.6899(3) 0.5245(7) 0.0197(3) 0.0371(10) Uani 1 1 d . . . . .
H9A H 0.648654 0.611289 0.041143 0.045 Uiso 1 1 calc R U . . .
H9B H 0.755029 0.551714 0.037363 0.045 Uiso 1 1 calc R U . . .
C19A C 0.8782(4) 0.9649(8) 0.3900(3) 0.0451(12) Uani 1 1 d . . . . .
H19A H 0.874616 0.977454 0.334832 0.068 Uiso 1 1 calc R U . . .
H19B H 0.935717 0.904127 0.405584 0.068 Uiso 1 1 calc R U . . .
H19C H 0.878642 1.077219 0.413651 0.068 Uiso 1 1 calc R U . . .
C19 C 0.6028(4) 0.0330(7) -0.0651(3) 0.0416(11) Uani 1 1 d . . . . .
H19D H 0.609494 -0.080522 -0.043015 0.062 Uiso 1 1 calc R U . . .
H19E H 0.586706 0.023272 -0.119364 0.062 Uiso 1 1 calc R U . . .
H19F H 0.552943 0.094315 -0.040417 0.062 Uiso 1 1 calc R U . . .
C5 C 0.8685(4) 0.5128(7) -0.2181(3) 0.0425(12) Uani 1 1 d . . . . .
H5B H 0.872766 0.538647 -0.272625 0.051 Uiso 1 1 calc R U . . .
H5C H 0.918508 0.577488 -0.190317 0.051 Uiso 1 1 calc R U . . .
C16A C 0.6060(4) 0.7680(8) 0.2287(3) 0.0430(11) Uani 1 1 d . . . . .
H16A H 0.592488 0.888094 0.237110 0.065 Uiso 1 1 calc R U . . .
H16B H 0.578903 0.733343 0.179192 0.065 Uiso 1 1 calc R U . . .
H16C H 0.674098 0.750747 0.230055 0.065 Uiso 1 1 calc R U . . .
C3 C 0.9929(4) 0.2760(8) -0.2148(3) 0.0474(12) Uani 1 1 d . . . . .
H3A H 1.002130 0.152846 -0.206732 0.057 Uiso 1 1 calc R U . . .
H3B H 1.008737 0.301451 -0.267527 0.057 Uiso 1 1 calc R U . . .
C9A C 0.8273(4) 0.4759(7) 0.4907(3) 0.0395(11) Uani 1 1 d . . . . .
H9AA H 0.874469 0.391113 0.508483 0.047 Uiso 1 1 calc R U . . .
H9AB H 0.768666 0.450884 0.516328 0.047 Uiso 1 1 calc R U . . .
C5A C 0.5792(4) 0.4656(7) 0.2801(3) 0.0378(10) Uani 1 1 d . . . . .
H5AA H 0.557697 0.434472 0.227872 0.045 Uiso 1 1 calc R U . . .
H5AB H 0.539569 0.403278 0.315186 0.045 Uiso 1 1 calc R U . . .
C18 C 0.6939(4) 0.0368(8) 0.0881(3) 0.0468(12) Uani 1 1 d . . . . .
H18D H 0.729176 -0.065719 0.076353 0.070 Uiso 1 1 calc R U . . .
H18E H 0.626561 0.013520 0.082173 0.070 Uiso 1 1 calc R U . . .
H18F H 0.709672 0.071567 0.140294 0.070 Uiso 1 1 calc R U . . .
C18A C 0.8393(4) 0.9684(8) 0.5519(3) 0.0493(13) Uani 1 1 d . . . . .
H18A H 0.802500 1.070884 0.540532 0.074 Uiso 1 1 calc R U . . .
H18B H 0.904558 0.987319 0.539125 0.074 Uiso 1 1 calc R U . . .
H18C H 0.836960 0.941998 0.605889 0.074 Uiso 1 1 calc R U . . .
C16 C 0.8284(5) 0.2072(9) -0.2629(3) 0.0509(13) Uani 1 1 d . . . . .
H16D H 0.839290 0.087183 -0.251401 0.076 Uiso 1 1 calc R U . . .
H16E H 0.846998 0.231305 -0.314425 0.076 Uiso 1 1 calc R U . . .
H16F H 0.761672 0.233299 -0.258888 0.076 Uiso 1 1 calc R U . . .

loop_
_atom_site_aniso_label
_atom_site_aniso_U_11
_atom_site_aniso_U_22
_atom_site_aniso_U_33
_atom_site_aniso_U_23
_atom_site_aniso_U_13
_atom_site_aniso_U_12
O3A 0.0410(16) 0.0319(16) 0.0238(14) -0.0008(12) -0.0092(12) 0.0021(13)
O3 0.0362(16) 0.0340(16) 0.0281(15) 0.0008(13) 0.0012(12) 0.0002(13)
O1 0.048(2) 0.049(2) 0.0393(18) 0.0084(16) -0.0187(15) -0.0115(17)
O4A 0.0377(18) 0.060(2) 0.0382(17) 0.0022(17) -0.0033(14) -0.0039(16)
O2A 0.045(2) 0.054(2) 0.0443(19) -0.0080(17) 0.0075(16) -0.0096(17)
O1A 0.062(2) 0.0435(19) 0.0290(16) 0.0072(14) 0.0074(15) -0.0032(17)
O2 0.0350(18) 0.065(3) 0.058(2) 0.024(2) -0.0127(17) -0.0090(17)
O4 0.0404(19) 0.056(2) 0.046(2) -0.0059(18) 0.0059(16) -0.0067(16)
O5 0.060(2) 0.050(2) 0.0368(18) -0.0009(16) -0.0111(16) 0.0049(19)
O5A 0.067(3) 0.055(2) 0.0303(16) -0.0023(16) -0.0070(17) 0.0105(19)
C8A 0.040(2) 0.031(2) 0.035(2) -0.0019(18) -0.0015(18) 0.0026(18)
C1A 0.042(2) 0.029(2) 0.0235(19) -0.0035(16) 0.0021(17) 0.0011(18)
C13A 0.042(2) 0.030(2) 0.034(2) 0.0021(18) 0.0019(19) 0.0031(19)
C2A 0.049(3) 0.036(2) 0.031(2) -0.0034(19) 0.005(2) -0.005(2)
C11A 0.039(2) 0.042(3) 0.032(2) -0.0052(19) -0.0030(19) 0.002(2)
C14A 0.039(2) 0.032(2) 0.023(2) 0.0026(16) -0.0032(16) 0.0026(18)
C7 0.042(2) 0.026(2) 0.035(2) -0.0022(17) -0.0111(19) -0.0006(17)
C4A 0.037(2) 0.039(2) 0.0250(19) -0.0001(17) -0.0097(17) 0.0003(19)
C2 0.033(2) 0.039(3) 0.042(2) 0.014(2) -0.0112(19) -0.0060(19)
C15A 0.048(3) 0.034(2) 0.0225(19) -0.0019(17) -0.0022(17) 0.007(2)
C7A 0.037(2) 0.033(2) 0.032(2) 0.0016(18) 0.0009(18) 0.0025(18)
C11 0.036(2) 0.044(3) 0.029(2) 0.0021(19) -0.0016(17) 0.001(2)
C8 0.037(2) 0.030(2) 0.036(2) -0.0057(18) -0.0075(18) 0.0015(18)
C15 0.038(2) 0.032(2) 0.034(2) 0.0045(18) -0.0093(18) -0.0007(18)
C3A 0.040(2) 0.046(3) 0.037(2) -0.001(2) -0.0082(19) 0.001(2)
C1 0.033(2) 0.032(2) 0.037(2) 0.0071(19) -0.0095(18) 0.0007(18)
C12 0.032(2) 0.040(2) 0.031(2) 0.0007(18) -0.0066(17) -0.0034(19)
C6A 0.046(3) 0.036(2) 0.033(2) -0.0044(19) -0.0007(19) 0.004(2)
C14 0.037(2) 0.032(2) 0.035(2) -0.0047(18) -0.0028(18) 0.0019(18)
C4 0.047(3) 0.044(3) 0.028(2) -0.006(2) 0.0045(19) -0.005(2)
C17A 0.040(3) 0.042(3) 0.053(3) -0.002(2) 0.000(2) -0.001(2)
C10 0.038(2) 0.051(3) 0.034(2) -0.003(2) -0.0012(19) 0.002(2)
C13 0.039(2) 0.029(2) 0.040(2) -0.0027(19) -0.0053(19) -0.0024(19)
C12A 0.036(2) 0.031(2) 0.035(2) -0.0013(18) 0.0033(18) 0.0023(18)
C20A 0.051(3) 0.043(3) 0.032(2) 0.008(2) 0.003(2) 0.008(2)
C20 0.052(3) 0.038(2) 0.034(2) 0.001(2) -0.015(2) -0.001(2)
C6 0.050(3) 0.042(3) 0.036(2) 0.007(2) -0.011(2) -0.001(2)
C17 0.034(2) 0.044(3) 0.051(3) -0.004(2) -0.008(2) 0.005(2)
C10A 0.043(3) 0.047(3) 0.037(2) 0.001(2) -0.008(2) 0.004(2)
C9 0.036(2) 0.043(3) 0.032(2) -0.008(2) -0.0042(18) 0.007(2)
C19A 0.041(3) 0.043(3) 0.051(3) -0.005(2) 0.008(2) -0.002(2)
C19 0.038(3) 0.041(3) 0.046(3) 0.006(2) -0.009(2) -0.008(2)
C5 0.048(3) 0.049(3) 0.030(2) 0.007(2) -0.004(2) -0.010(2)
C16A 0.049(3) 0.049(3) 0.031(2) 0.009(2) -0.004(2) 0.004(2)
C3 0.046(3) 0.050(3) 0.046(3) -0.008(2) 0.009(2) -0.006(2)
C9A 0.042(3) 0.041(3) 0.034(2) 0.003(2) -0.0098(19) 0.011(2)
C5A 0.042(3) 0.039(2) 0.032(2) -0.0044(19) -0.0071(19) 0.000(2)
C18 0.045(3) 0.049(3) 0.045(3) 0.011(2) -0.010(2) -0.010(2)
C18A 0.052(3) 0.051(3) 0.044(3) -0.012(2) -0.008(2) -0.002(3)
C16 0.060(3) 0.056(3) 0.036(2) -0.009(2) -0.002(2) -0.012(3)

loop_
_atom_type_symbol
_atom_type_description
_atom_type_scat_dispersion_real
_atom_type_scat_dispersion_imag
_atom_type_scat_source
C C 0.0181 0.0091 'International Tables Vol C Tables 4.2.6.8 and 6.1.1.4'
H H 0.0000 0.0000 'International Tables Vol C Tables 4.2.6.8 and 6.1.1.4'
O O 0.0492 0.0322 'International Tables Vol C Tables 4.2.6.8 and 6.1.1.4'

loop_
_geom_angle_atom_site_label_1
_geom_angle_atom_site_label_2
_geom_angle_atom_site_label_3
_geom_angle
_geom_angle_site_symmetry_1
_geom_angle_site_symmetry_3
_geom_angle_publ_flag
C14A O3A C4A 123.9(3) . . ?
C4 O3 C14 124.1(4) . . ?
C2 O1 C20 109.8(4) . . ?
C3A O4A H4A 109.5 . . ?
C2A O1A C20A 108.2(4) . . ?
C3 O4 H4 109.5 . . ?
C20 O5 H5 109.5 . . ?
C20A O5A H5A 109.5 . . ?
C7A C8A C17A 124.2(4) . . ?
C7A C8A C9A 119.7(4) . . ?
C17A C8A C9A 116.1(4) . . ?
C2A C1A C14A 125.1(4) . . ?
C15A C1A C2A 109.6(4) . . ?
C15A C1A C14A 124.4(4) . . ?
H13A C13A H13B 107.9 . . ?
C14A C13A H13A 109.2 . . ?
C14A C13A H13B 109.2 . . ?
C14A C13A C12A 111.8(4) . . ?
C12A C13A H13A 109.2 . . ?
C12A C13A H13B 109.2 . . ?
O2A C2A O1A 120.0(5) . . ?
O2A C2A C1A 130.5(5) . . ?
O1A C2A C1A 109.4(4) . . ?
C15A C11A C12A 108.9(4) . . ?
C15A C11A C10A 110.7(4) . . ?
C15A C11A C18A 108.5(4) . . ?
C10A C11A C12A 109.9(4) . . ?
C18A C11A C12A 110.3(4) . . ?
C18A C11A C10A 108.6(4) . . ?
O3A C14A C1A 101.6(3) . . ?
O3A C14A C13A 114.0(4) . . ?
O3A C14A H14A 111.2 . . ?
C1A C14A C13A 107.3(4) . . ?
C1A C14A H14A 111.2 . . ?
C13A C14A H14A 111.2 . . ?
C8 C7 H7 116.2 . . ?
C8 C7 C6 127.6(4) . . ?
C6 C7 H7 116.2 . . ?
O3A C4A C3A 109.2(4) . . ?
O3A C4A C16A 112.8(4) . . ?
O3A C4A C5A 101.6(4) . . ?
C3A C4A C5A 111.5(4) . . ?
C16A C4A C3A 109.0(4) . . ?
C16A C4A C5A 112.6(4) . . ?
O1 C2 C1 108.1(4) . . ?
O2 C2 O1 121.4(4) . . ?
O2 C2 C1 130.5(5) . . ?
C1A C15A C11A 126.3(4) . . ?
C1A C15A C20A 108.5(4) . . ?
C11A C15A C20A 125.2(4) . . ?
C8A C7A H7A 116.2 . . ?
C8A C7A C6A 127.6(5) . . ?
C6A C7A H7A 116.2 . . ?
C15 C11 C12 109.3(4) . . ?
C15 C11 C10 109.2(4) . . ?
C15 C11 C18 107.8(4) . . ?
C12 C11 C10 110.5(4) . . ?
C18 C11 C12 111.6(4) . . ?
C18 C11 C10 108.4(4) . . ?
C7 C8 C17 124.4(4) . . ?
C7 C8 C9 120.0(4) . . ?
C17 C8 C9 115.6(4) . . ?
C11 C15 C20 126.2(4) . . ?
C1 C15 C11 125.5(4) . . ?
C1 C15 C20 108.3(4) . . ?
O4A C3A C4A 114.8(4) . . ?
O4A C3A H3AA 108.6 . . ?
O4A C3A H3AB 108.6 . . ?
C4A C3A H3AA 108.6 . . ?
C4A C3A H3AB 108.6 . . ?
H3AA C3A H3AB 107.5 . . ?
C2 C1 C14 124.0(4) . . ?
C15 C1 C2 110.0(4) . . ?
C15 C1 C14 125.2(4) . . ?
C11 C12 H12 106.8 . . ?
C13 C12 C11 114.0(4) . . ?
C13 C12 H12 106.8 . . ?
C19 C12 C11 113.1(4) . . ?
C19 C12 H12 106.8 . . ?
C19 C12 C13 109.0(4) . . ?
C7A C6A H6AA 108.9 . . ?
C7A C6A H6AB 108.9 . . ?
C7A C6A C5A 113.5(4) . . ?
H6AA C6A H6AB 107.7 . . ?
C5A C6A H6AA 108.9 . . ?
C5A C6A H6AB 108.9 . . ?
O3 C14 C1 101.4(4) . . ?
O3 C14 H14 111.4 . . ?
O3 C14 C13 113.0(4) . . ?
C1 C14 H14 111.4 . . ?
C1 C14 C13 107.6(4) . . ?
C13 C14 H14 111.4 . . ?
O3 C4 C5 102.7(4) . . ?
O3 C4 C3 110.5(4) . . ?
O3 C4 C16 112.9(4) . . ?
C3 C4 C5 110.8(5) . . ?
C16 C4 C5 112.0(5) . . ?
C16 C4 C3 108.0(4) . . ?
C8A C17A H17A 109.5 . . ?
C8A C17A H17B 109.5 . . ?
C8A C17A H17C 109.5 . . ?
H17A C17A H17B 109.5 . . ?
H17A C17A H17C 109.5 . . ?
H17B C17A H17C 109.5 . . ?
C11 C10 H10C 107.3 . . ?
C11 C10 H10D 107.3 . . ?
H10C C10 H10D 106.9 . . ?
C9 C10 C11 120.2(4) . . ?
C9 C10 H10C 107.3 . . ?
C9 C10 H10D 107.3 . . ?
C12 C13 H13C 109.4 . . ?
C12 C13 H13D 109.4 . . ?
C14 C13 C12 111.4(4) . . ?
C14 C13 H13C 109.4 . . ?
C14 C13 H13D 109.4 . . ?
H13C C13 H13D 108.0 . . ?
C13A C12A C11A 112.8(4) . . ?
C13A C12A H12A 106.9 . . ?
C13A C12A C19A 109.7(4) . . ?
C11A C12A H12A 106.9 . . ?
C19A C12A C11A 113.2(4) . . ?
C19A C12A H12A 106.9 . . ?
O1A C20A C15A 103.9(4) . . ?
O1A C20A H20A 109.2 . . ?
O5A C20A O1A 109.5(4) . . ?
O5A C20A C15A 115.7(5) . . ?
O5A C20A H20A 109.2 . . ?
C15A C20A H20A 109.2 . . ?
O1 C20 C15 103.6(4) . . ?
O1 C20 H20 108.5 . . ?
O5 C20 O1 110.8(4) . . ?
O5 C20 C15 116.5(4) . . ?
O5 C20 H20 108.5 . . ?
C15 C20 H20 108.5 . . ?
C7 C6 H6A 108.8 . . ?
C7 C6 H6B 108.8 . . ?
C7 C6 C5 113.8(4) . . ?
H6A C6 H6B 107.7 . . ?
C5 C6 H6A 108.8 . . ?
C5 C6 H6B 108.8 . . ?
C8 C17 H17D 109.5 . . ?
C8 C17 H17E 109.5 . . ?
C8 C17 H17F 109.5 . . ?
H17D C17 H17E 109.5 . . ?
H17D C17 H17F 109.5 . . ?
H17E C17 H17F 109.5 . . ?
C11A C10A H10A 107.5 . . ?
C11A C10A H10B 107.5 . . ?
H10A C10A H10B 107.0 . . ?
C9A C10A C11A 119.5(4) . . ?
C9A C10A H10A 107.5 . . ?
C9A C10A H10B 107.5 . . ?
C8 C9 C10 117.7(4) . . ?
C8 C9 H9A 107.9 . . ?
C8 C9 H9B 107.9 . . ?
C10 C9 H9A 107.9 . . ?
C10 C9 H9B 107.9 . . ?
H9A C9 H9B 107.2 . . ?
C12A C19A H19A 109.5 . . ?
C12A C19A H19B 109.5 . . ?
C12A C19A H19C 109.5 . . ?
H19A C19A H19B 109.5 . . ?
H19A C19A H19C 109.5 . . ?
H19B C19A H19C 109.5 . . ?
C12 C19 H19D 109.5 . . ?
C12 C19 H19E 109.5 . . ?
C12 C19 H19F 109.5 . . ?
H19D C19 H19E 109.5 . . ?
H19D C19 H19F 109.5 . . ?
H19E C19 H19F 109.5 . . ?
C4 C5 C6 114.7(4) . . ?
C4 C5 H5B 108.6 . . ?
C4 C5 H5C 108.6 . . ?
C6 C5 H5B 108.6 . . ?
C6 C5 H5C 108.6 . . ?
H5B C5 H5C 107.6 . . ?
C4A C16A H16A 109.5 . . ?
C4A C16A H16B 109.5 . . ?
C4A C16A H16C 109.5 . . ?
H16A C16A H16B 109.5 . . ?
H16A C16A H16C 109.5 . . ?
H16B C16A H16C 109.5 . . ?
O4 C3 C4 115.1(4) . . ?
O4 C3 H3A 108.5 . . ?
O4 C3 H3B 108.5 . . ?
C4 C3 H3A 108.5 . . ?
C4 C3 H3B 108.5 . . ?
H3A C3 H3B 107.5 . . ?
C8A C9A C10A 117.3(4) . . ?
C8A C9A H9AA 108.0 . . ?
C8A C9A H9AB 108.0 . . ?
C10A C9A H9AA 108.0 . . ?
C10A C9A H9AB 108.0 . . ?
H9AA C9A H9AB 107.2 . . ?
C4A C5A C6A 114.8(4) . . ?
C4A C5A H5AA 108.6 . . ?
C4A C5A H5AB 108.6 . . ?
C6A C5A H5AA 108.6 . . ?
C6A C5A H5AB 108.6 . . ?
H5AA C5A H5AB 107.5 . . ?
C11 C18 H18D 109.5 . . ?
C11 C18 H18E 109.5 . . ?
C11 C18 H18F 109.5 . . ?
H18D C18 H18E 109.5 . . ?
H18D C18 H18F 109.5 . . ?
H18E C18 H18F 109.5 . . ?
C11A C18A H18A 109.5 . . ?
C11A C18A H18B 109.5 . . ?
C11A C18A H18C 109.5 . . ?
H18A C18A H18B 109.5 . . ?
H18A C18A H18C 109.5 . . ?
H18B C18A H18C 109.5 . . ?
C4 C16 H16D 109.5 . . ?
C4 C16 H16E 109.5 . . ?
C4 C16 H16F 109.5 . . ?
H16D C16 H16E 109.5 . . ?
H16D C16 H16F 109.5 . . ?
H16E C16 H16F 109.5 . . ?

loop_
_geom_bond_atom_site_label_1
_geom_bond_atom_site_label_2
_geom_bond_distance
_geom_bond_site_symmetry_2
_geom_bond_publ_flag
O3A C14A 1.426(5) . ?
O3A C4A 1.438(5) . ?
O3 C14 1.438(6) . ?
O3 C4 1.423(6) . ?
O1 C2 1.374(7) . ?
O1 C20 1.446(7) . ?
O4A H4A 0.8200 . ?
O4A C3A 1.420(7) . ?
O2A C2A 1.207(7) . ?
O1A C2A 1.381(6) . ?
O1A C20A 1.465(7) . ?
O2 C2 1.195(6) . ?
O4 H4 0.8200 . ?
O4 C3 1.430(7) . ?
O5 H5 0.8200 . ?
O5 C20 1.383(6) . ?
O5A H5A 0.8200 . ?
O5A C20A 1.376(7) . ?
C8A C7A 1.332(7) . ?
C8A C17A 1.507(7) . ?
C8A C9A 1.520(6) . ?
C1A C2A 1.439(7) . ?
C1A C14A 1.486(6) . ?
C1A C15A 1.335(7) . ?
C13A H13A 0.9700 . ?
C13A H13B 0.9700 . ?
C13A C14A 1.521(7) . ?
C13A C12A 1.526(6) . ?
C11A C15A 1.506(7) . ?
C11A C12A 1.576(7) . ?
C11A C10A 1.551(7) . ?
C11A C18A 1.547(7) . ?
C14A H14A 0.9800 . ?
C7 H7 0.9300 . ?
C7 C8 1.320(7) . ?
C7 C6 1.509(7) . ?
C4A C3A 1.538(7) . ?
C4A C16A 1.509(7) . ?
C4A C5A 1.540(7) . ?
C2 C1 1.460(6) . ?
C15A C20A 1.517(6) . ?
C7A H7A 0.9300 . ?
C7A C6A 1.508(6) . ?
C11 C15 1.510(7) . ?
C11 C12 1.557(6) . ?
C11 C10 1.560(7) . ?
C11 C18 1.533(7) . ?
C8 C17 1.501(6) . ?
C8 C9 1.516(6) . ?
C15 C1 1.323(7) . ?
C15 C20 1.533(6) . ?
C3A H3AA 0.9700 . ?
C3A H3AB 0.9700 . ?
C1 C14 1.492(7) . ?
C12 H12 0.9800 . ?
C12 C13 1.533(7) . ?
C12 C19 1.532(6) . ?
C6A H6AA 0.9700 . ?
C6A H6AB 0.9700 . ?
C6A C5A 1.547(7) . ?
C14 H14 0.9800 . ?
C14 C13 1.523(7) . ?
C4 C5 1.541(8) . ?
C4 C3 1.526(8) . ?
C4 C16 1.524(7) . ?
C17A H17A 0.9600 . ?
C17A H17B 0.9600 . ?
C17A H17C 0.9600 . ?
C10 H10C 0.9700 . ?
C10 H10D 0.9700 . ?
C10 C9 1.540(8) . ?
C13 H13C 0.9700 . ?
C13 H13D 0.9700 . ?
C12A H12A 0.9800 . ?
C12A C19A 1.527(7) . ?
C20A H20A 0.9800 . ?
C20 H20 0.9800 . ?
C6 H6A 0.9700 . ?
C6 H6B 0.9700 . ?
C6 C5 1.542(8) . ?
C17 H17D 0.9600 . ?
C17 H17E 0.9600 . ?
C17 H17F 0.9600 . ?
C10A H10A 0.9700 . ?
C10A H10B 0.9700 . ?
C10A C9A 1.541(8) . ?
C9 H9A 0.9700 . ?
C9 H9B 0.9700 . ?
C19A H19A 0.9600 . ?
C19A H19B 0.9600 . ?
C19A H19C 0.9600 . ?
C19 H19D 0.9600 . ?
C19 H19E 0.9600 . ?
C19 H19F 0.9600 . ?
C5 H5B 0.9700 . ?
C5 H5C 0.9700 . ?
C16A H16A 0.9600 . ?
C16A H16B 0.9600 . ?
C16A H16C 0.9600 . ?
C3 H3A 0.9700 . ?
C3 H3B 0.9700 . ?
C9A H9AA 0.9700 . ?
C9A H9AB 0.9700 . ?
C5A H5AA 0.9700 . ?
C5A H5AB 0.9700 . ?
C18 H18D 0.9600 . ?
C18 H18E 0.9600 . ?
C18 H18F 0.9600 . ?
C18A H18A 0.9600 . ?
C18A H18B 0.9600 . ?
C18A H18C 0.9600 . ?
C16 H16D 0.9600 . ?
C16 H16E 0.9600 . ?
C16 H16F 0.9600 . ?

loop_
_geom_torsion_atom_site_label_1
_geom_torsion_atom_site_label_2
_geom_torsion_atom_site_label_3
_geom_torsion_atom_site_label_4
_geom_torsion
_geom_torsion_site_symmetry_1
_geom_torsion_site_symmetry_2
_geom_torsion_site_symmetry_3
_geom_torsion_site_symmetry_4
_geom_torsion_publ_flag
O3A C4A C3A O4A -53.2(6) . . . . ?
O3A C4A C5A C6A -51.3(5) . . . . ?
O3 C14 C13 C12 -59.1(5) . . . . ?
O3 C4 C5 C6 -48.4(5) . . . . ?
O3 C4 C3 O4 -54.7(6) . . . . ?
O1 C2 C1 C15 5.1(5) . . . . ?
O1 C2 C1 C14 175.3(4) . . . . ?
O2 C2 C1 C15 -173.7(5) . . . . ?
O2 C2 C1 C14 -3.5(8) . . . . ?
C8A C7A C6A C5A -147.1(5) . . . . ?
C1A C15A C20A O1A 7.0(5) . . . . ?
C1A C15A C20A O5A -113.1(5) . . . . ?
C2A O1A C20A O5A 120.3(4) . . . . ?
C2A O1A C20A C15A -3.8(5) . . . . ?
C2A C1A C14A O3A -74.9(5) . . . . ?
C2A C1A C14A C13A 165.2(4) . . . . ?
C2A C1A C15A C11A 172.6(5) . . . . ?
C2A C1A C15A C20A -7.4(6) . . . . ?
C11A C15A C20A O1A -173.0(4) . . . . ?
C11A C15A C20A O5A 67.0(6) . . . . ?
C11A C10A C9A C8A 63.3(7) . . . . ?
C14A O3A C4A C3A -59.7(5) . . . . ?
C14A O3A C4A C16A 61.6(6) . . . . ?
C14A O3A C4A C5A -177.6(4) . . . . ?
C14A C1A C2A O2A -4.5(8) . . . . ?
C14A C1A C2A O1A 174.4(4) . . . . ?
C14A C1A C15A C11A 3.0(8) . . . . ?
C14A C1A C15A C20A -176.9(4) . . . . ?
C14A C13A C12A C11A -60.9(5) . . . . ?
C14A C13A C12A C19A 172.0(4) . . . . ?
C7 C8 C9 C10 -115.2(5) . . . . ?
C7 C6 C5 C4 68.2(6) . . . . ?
C4A O3A C14A C1A 151.2(4) . . . . ?
C4A O3A C14A C13A -93.7(5) . . . . ?
C2 O1 C20 O5 125.4(5) . . . . ?
C2 O1 C20 C15 -0.3(5) . . . . ?
C2 C1 C14 O3 -77.1(5) . . . . ?
C2 C1 C14 C13 164.0(4) . . . . ?
C15A C1A C2A O2A -173.9(5) . . . . ?
C15A C1A C2A O1A 5.0(6) . . . . ?
C15A C1A C14A O3A 93.0(5) . . . . ?
C15A C1A C14A C13A -26.9(6) . . . . ?
C15A C11A C12A C13A 33.4(5) . . . . ?
C15A C11A C12A C19A 158.7(4) . . . . ?
C15A C11A C10A C9A 48.3(6) . . . . ?
C7A C8A C9A C10A -116.3(5) . . . . ?
C7A C6A C5A C4A 69.4(6) . . . . ?
C11 C15 C1 C2 175.1(4) . . . . ?
C11 C15 C1 C14 5.0(8) . . . . ?
C11 C15 C20 O1 -176.8(4) . . . . ?
C11 C15 C20 O5 61.2(7) . . . . ?
C11 C12 C13 C14 -59.2(5) . . . . ?
C11 C10 C9 C8 59.8(6) . . . . ?
C8 C7 C6 C5 -148.1(5) . . . . ?
C15 C11 C12 C13 33.9(6) . . . . ?
C15 C11 C12 C19 159.1(4) . . . . ?
C15 C11 C10 C9 50.7(6) . . . . ?
C15 C1 C14 O3 91.6(5) . . . . ?
C15 C1 C14 C13 -27.2(6) . . . . ?
C3A C4A C5A C6A -167.5(4) . . . . ?
C1 C15 C20 O1 3.5(5) . . . . ?
C1 C15 C20 O5 -118.5(5) . . . . ?
C1 C14 C13 C12 52.1(5) . . . . ?
C12 C11 C15 C1 -7.5(7) . . . . ?
C12 C11 C15 C20 172.8(4) . . . . ?
C12 C11 C10 C9 -69.6(6) . . . . ?
C14 O3 C4 C5 -178.1(4) . . . . ?
C14 O3 C4 C3 -59.9(6) . . . . ?
C14 O3 C4 C16 61.1(6) . . . . ?
C4 O3 C14 C1 149.0(4) . . . . ?
C4 O3 C14 C13 -96.1(5) . . . . ?
C17A C8A C7A C6A -7.3(8) . . . . ?
C17A C8A C9A C10A 63.4(6) . . . . ?
C10 C11 C15 C1 -128.5(5) . . . . ?
C10 C11 C15 C20 51.8(6) . . . . ?
C10 C11 C12 C13 154.1(4) . . . . ?
C10 C11 C12 C19 -80.7(5) . . . . ?
C12A C13A C14A O3A -57.4(5) . . . . ?
C12A C13A C14A C1A 54.3(5) . . . . ?
C12A C11A C15A C1A -5.6(7) . . . . ?
C12A C11A C15A C20A 174.3(5) . . . . ?
C12A C11A C10A C9A -72.0(6) . . . . ?
C20A O1A C2A O2A 178.8(5) . . . . ?
C20A O1A C2A C1A -0.3(5) . . . . ?
C20 O1 C2 O2 176.2(5) . . . . ?
C20 O1 C2 C1 -2.6(5) . . . . ?
C20 C15 C1 C2 -5.2(5) . . . . ?
C20 C15 C1 C14 -175.2(4) . . . . ?
C6 C7 C8 C17 -6.5(8) . . . . ?
C6 C7 C8 C9 173.7(5) . . . . ?
C17 C8 C9 C10 65.0(6) . . . . ?
C10A C11A C15A C1A -126.5(5) . . . . ?
C10A C11A C15A C20A 53.4(6) . . . . ?
C10A C11A C12A C13A 154.7(4) . . . . ?
C10A C11A C12A C19A -80.0(5) . . . . ?
C19 C12 C13 C14 173.4(4) . . . . ?
C5 C4 C3 O4 58.3(6) . . . . ?
C16A C4A C3A O4A -176.8(4) . . . . ?
C16A C4A C5A C6A 69.6(5) . . . . ?
C3 C4 C5 C6 -166.3(4) . . . . ?
C9A C8A C7A C6A 172.5(5) . . . . ?
C5A C4A C3A O4A 58.3(6) . . . . ?
C18 C11 C15 C1 114.0(5) . . . . ?
C18 C11 C15 C20 -65.7(6) . . . . ?
C18 C11 C12 C13 -85.2(5) . . . . ?
C18 C11 C12 C19 40.0(6) . . . . ?
C18 C11 C10 C9 167.8(4) . . . . ?
C18A C11A C15A C1A 114.5(6) . . . . ?
C18A C11A C15A C20A -65.6(6) . . . . ?
C18A C11A C12A C13A -85.6(5) . . . . ?
C18A C11A C12A C19A 39.7(6) . . . . ?
C18A C11A C10A C9A 167.3(5) . . . . ?
C16 C4 C5 C6 73.0(6) . . . . ?
C16 C4 C3 O4 -178.6(5) . . . . ?
